data_2222974
loop_
_publ_author_name
'Fun, Hoong-Kun'
'Balasubramani, Kasthuri'
'Vijesh, A. M.'
'Malladii, Shridhar'
'Isloor, Arun M.'

_publ_section_title
;
 (1<i>Z</i>)-1-(2,4-Dichlorophenyl)ethan-1-one semicarbazone
;
_journal_coeditor_code BQ2153
_journal_issue 9
_journal_name_full 'Acta Crystallographica Section E'
_journal_page_first o2072
_journal_paper_doi 10.1107/S1600536809029900
_journal_volume 65
_journal_year 2009
_chemical_formula_iupac 'C9 H9 Cl2 N3 O'
_chemical_formula_moiety 'C9 H9 Cl2 N3 O'
_chemical_formula_sum 'C9 H9 Cl2 N3 O'
_chemical_formula_weight 246.09
_chemical_name_systematic
;
(1<i>Z</i>)-1-(2,4-Dichlorophenyl)ethan-1-one semicarbazone
;
_space_group_IT_number 15
_symmetry_cell_setting monoclinic
_symmetry_space_group_name_Hall '-C 2yc'
_symmetry_space_group_name_H-M 'C 1 2/c 1'
_atom_sites_solution_hydrogens geom
_atom_sites_solution_primary direct
_atom_sites_solution_secondary difmap
_audit_creation_method SHELXL-97
_cell_angle_alpha 90.00
_cell_angle_beta 98.852(2)
_cell_angle_gamma 90.00
_cell_formula_units_Z 8
_cell_length_a 37.8079(17)
_cell_length_b 3.8097(2)
_cell_length_c 14.4920(7)
_cell_measurement_reflns_used 9961
_cell_measurement_temperature 100.00(10)
_cell_measurement_theta_max 33.95
_cell_measurement_theta_min 2.85
_cell_volume 2062.52(17)
_computing_cell_refinement 'SAINT (Bruker, 2005)'
_computing_data_collection 'APEX2 (Bruker, 2005)'
_computing_data_reduction 'SAINT (Bruker, 2005)'
_computing_molecular_graphics 'SHELXTL (Sheldrick, 2008)'
_computing_publication_material 'SHELXTL (Sheldrick, 2008) and PLATON (Spek, 2009)'
_computing_structure_refinement 'SHELXTL (Sheldrick, 2008)'
_computing_structure_solution 'SHELXTL (Sheldrick, 2008)'
_diffrn_ambient_temperature 100.00(10)
_diffrn_measured_fraction_theta_full 0.996
_diffrn_measured_fraction_theta_max 0.996
_diffrn_measurement_device_type
;
Bruker SMART APEXII CCD area-detector
;
_diffrn_measurement_method '\f and \w'
_diffrn_radiation_monochromator graphite
_diffrn_radiation_source 'fine-focus sealed tube'
_diffrn_radiation_type MoK\a
_diffrn_radiation_wavelength 0.71073
_diffrn_reflns_av_R_equivalents 0.0366
_diffrn_reflns_av_sigmaI/netI 0.0247
_diffrn_reflns_limit_h_max 58
_diffrn_reflns_limit_h_min -59
_diffrn_reflns_limit_k_max 5
_diffrn_reflns_limit_k_min -5
_diffrn_reflns_limit_l_max 22
_diffrn_reflns_limit_l_min -22
_diffrn_reflns_number 32124
_diffrn_reflns_theta_full 34.11
_diffrn_reflns_theta_max 34.11
_diffrn_reflns_theta_min 1.09
_diffrn_standards_number 0
_exptl_absorpt_coefficient_mu 0.604
_exptl_absorpt_correction_T_max 0.9739
_exptl_absorpt_correction_T_min 0.7070
_exptl_absorpt_correction_type multi-scan
_exptl_absorpt_process_details '(SADABS; Bruker, 2005)'
_exptl_crystal_colour colorless
_exptl_crystal_density_diffrn 1.585
_exptl_crystal_density_method 'not measured'
_exptl_crystal_description plate
_exptl_crystal_F_000 1008
_exptl_crystal_size_max 0.42
_exptl_crystal_size_mid 0.14
_exptl_crystal_size_min 0.04
_refine_diff_density_max 3.370
_refine_diff_density_min -0.821
_refine_ls_extinction_method none
_refine_ls_goodness_of_fit_ref 1.112
_refine_ls_hydrogen_treatment mixed
_refine_ls_matrix_type full
_refine_ls_number_parameters 149
_refine_ls_number_reflns 4202
_refine_ls_number_restraints 0
_refine_ls_restrained_S_all 1.112
_refine_ls_R_factor_all 0.0796
_refine_ls_R_factor_gt 0.0723
_refine_ls_shift/su_max 0.001
_refine_ls_shift/su_mean 0.000
_refine_ls_structure_factor_coef Fsqd
_refine_ls_weighting_details 'calc w=1/[\s^2^(Fo^2^)+(0.1176P)^2^+5.115P] where P=(Fo^2^+2Fc^2^)/3'
_refine_ls_weighting_scheme calc
_refine_ls_wR_factor_gt 0.1834
_refine_ls_wR_factor_ref 0.1915
_reflns_number_gt 3654
_reflns_number_total 4202
_reflns_threshold_expression I>2\s(I)
_cod_data_source_file bq2153.cif
_cod_data_source_block I
_cod_depositor_comments
;
The following automatic conversions were performed:
'_symmetry_cell_setting' value 'Monoclinic' changed to 'monoclinic'
according to '/home/saulius/struct/CIF-dictionaries/cif_core.dic'
dictionary named 'cif_core.dic' version 2.4.1 from 2010-06-29.

Automatic conversion script
Id: cif_fix_enum 1527 2010-12-29 10:47:43Z saulius 

The following automatic conversions were performed:

'_symmetry_cell_setting' value 'Monoclinic' changed to 'monoclinic'
according to /home/saulius/struct/CIF-dictionaries/cif_core.dic
dictionary named 'cif_core.dic' version 2.4.1 from 2010-06-29.

Automatic conversion script
Id: cif_fix_values 1715 2011-07-08 13:25:40Z adriana 
;
_cod_original_sg_symbol_H-M 'C 2/c'
_cod_database_code 2222974
_cod_database_fobs_code 2222974

loop_
_symmetry_equiv_pos_as_xyz
'x, y, z'
'-x, y, -z+1/2'
'x+1/2, y+1/2, z'
'-x+1/2, y+1/2, -z+1/2'
'-x, -y, -z'
'x, -y, z-1/2'
'-x+1/2, -y+1/2, -z'
'x+1/2, -y+1/2, z-1/2'

loop_
_atom_site_type_symbol
_atom_site_label
_atom_site_fract_x
_atom_site_fract_y
_atom_site_fract_z
_atom_site_U_iso_or_equiv
_atom_site_adp_type
_atom_site_calc_flag
_atom_site_refinement_flags
_atom_site_occupancy
_atom_site_disorder_assembly
_atom_site_disorder_group
Cl Cl1 0.254197(12) 1.14825(12) 0.14159(3) 0.01486(13) Uani d . 1 . .
Cl Cl2 0.149699(12) 0.64254(12) -0.11406(3) 0.01413(13) Uani d . 1 . .
O O1 -0.00572(4) 0.4635(5) 0.11828(10) 0.0162(3) Uani d . 1 . .
N N1 0.08094(4) 0.7191(5) 0.08948(11) 0.0127(3) Uani d . 1 . .
N N2 0.04458(4) 0.6666(5) 0.06771(12) 0.0141(3) Uani d . 1 . .
N N3 0.04484(5) 0.5433(7) 0.22395(13) 0.0222(4) Uani d . 1 . .
C C1 0.14889(5) 1.0482(6) 0.14140(13) 0.0132(3) Uani d . 1 . .
H H1A 0.1327 1.0954 0.1819 0.016 Uiso calc R 1 . .
C C2 0.18500(5) 1.1187(5) 0.17051(14) 0.0132(3) Uani d . 1 . .
H H2A 0.1928 1.2131 0.2293 0.016 Uiso calc R 1 . .
C C3 0.20913(5) 1.0451(5) 0.10974(13) 0.0120(3) Uani d . 1 . .
C C4 0.19805(5) 0.9013(5) 0.02261(13) 0.0124(3) Uani d . 1 . .
H H4A 0.2145 0.8508 -0.0172 0.015 Uiso calc R 1 . .
C C5 0.16165(5) 0.8336(5) -0.00436(13) 0.0112(3) Uani d . 1 . .
C C6 0.13617(5) 0.9086(5) 0.05322(13) 0.0112(3) Uani d . 1 . .
C C7 0.09697(5) 0.8539(5) 0.02541(13) 0.0116(3) Uani d . 1 . .
C C8 0.02647(5) 0.5559(6) 0.13727(14) 0.0152(3) Uani d . 1 . .
C C9 0.07833(5) 0.9765(5) -0.06811(13) 0.0123(3) Uani d . 1 . .
H H9A 0.0571 1.1034 -0.0601 0.018 Uiso calc R 1 . .
H H9B 0.0720 0.7772 -0.1078 0.018 Uiso calc R 1 . .
H H9C 0.0940 1.1272 -0.0962 0.018 Uiso calc R 1 . .
H H1N2 0.0320(9) 0.660(8) 0.014(2) 0.016(7) Uiso d . 1 . .
H H1N3 0.0663(10) 0.636(10) 0.231(3) 0.028(9) Uiso d . 1 . .
H H2N3 0.0324(10) 0.484(10) 0.262(3) 0.028(9) Uiso d . 1 . .

loop_
_atom_site_aniso_label
_atom_site_aniso_U_11
_atom_site_aniso_U_22
_atom_site_aniso_U_33
_atom_site_aniso_U_12
_atom_site_aniso_U_13
_atom_site_aniso_U_23
Cl1 0.0092(2) 0.0180(2) 0.0168(2) -0.00196(13) 0.00036(15) -0.00011(14)
Cl2 0.0141(2) 0.0179(2) 0.0105(2) -0.00169(14) 0.00232(15) -0.00251(14)
O1 0.0090(6) 0.0283(8) 0.0111(6) -0.0027(5) 0.0010(5) 0.0002(5)
N1 0.0076(6) 0.0192(7) 0.0111(7) -0.0008(5) 0.0009(5) 0.0005(5)
N2 0.0084(6) 0.0238(8) 0.0097(7) -0.0026(5) 0.0005(5) 0.0012(5)
N3 0.0114(7) 0.0461(12) 0.0088(7) -0.0060(8) 0.0002(6) 0.0043(7)
C1 0.0100(7) 0.0191(8) 0.0104(7) -0.0019(6) 0.0016(6) -0.0020(6)
C2 0.0114(7) 0.0163(8) 0.0114(7) -0.0007(6) 0.0005(6) -0.0018(6)
C3 0.0082(7) 0.0140(8) 0.0135(8) -0.0007(6) 0.0006(6) 0.0011(6)
C4 0.0119(7) 0.0126(7) 0.0130(8) -0.0005(6) 0.0027(6) -0.0004(6)
C5 0.0113(7) 0.0127(7) 0.0097(7) 0.0001(5) 0.0021(6) -0.0005(5)
C6 0.0104(7) 0.0130(7) 0.0101(7) -0.0007(6) 0.0015(5) 0.0013(6)
C7 0.0099(7) 0.0141(8) 0.0105(7) -0.0007(5) 0.0009(6) -0.0003(5)
C8 0.0109(7) 0.0234(9) 0.0116(8) -0.0011(7) 0.0025(6) 0.0017(7)
C9 0.0107(7) 0.0140(8) 0.0114(7) -0.0011(6) -0.0010(6) 0.0017(6)

loop_
_atom_type_symbol
_atom_type_description
_atom_type_scat_dispersion_real
_atom_type_scat_dispersion_imag
_atom_type_scat_source
C C 0.0033 0.0016 'International Tables Vol C Tables 4.2.6.8 and 6.1.1.4'
H H 0.0000 0.0000 'International Tables Vol C Tables 4.2.6.8 and 6.1.1.4'
N N 0.0061 0.0033 'International Tables Vol C Tables 4.2.6.8 and 6.1.1.4'
O O 0.0106 0.0060 'International Tables Vol C Tables 4.2.6.8 and 6.1.1.4'
Cl Cl 0.1484 0.1585 'International Tables Vol C Tables 4.2.6.8 and 6.1.1.4'

loop_
_geom_angle_atom_site_label_1
_geom_angle_atom_site_label_2
_geom_angle_atom_site_label_3
_geom_angle_site_symmetry_1
_geom_angle_site_symmetry_3
_geom_angle
_geom_angle_publ_flag
C7 N1 N2 . . 117.12(16) ?
C8 N2 N1 . . 118.08(16) ?
C8 N2 H1N2 . . 113(2) ?
N1 N2 H1N2 . . 128(2) ?
C8 N3 H1N3 . . 115(2) ?
C8 N3 H2N3 . . 112(3) ?
H1N3 N3 H2N3 . . 131(4) ?
C2 C1 C6 . . 122.24(17) ?
C2 C1 H1A . . 118.9 ?
C6 C1 H1A . . 118.9 ?
C3 C2 C1 . . 118.53(17) ?
C3 C2 H2A . . 120.7 ?
C1 C2 H2A . . 120.7 ?
C4 C3 C2 . . 121.52(17) ?
C4 C3 Cl1 . . 118.62(14) ?
C2 C3 Cl1 . . 119.83(15) ?
C3 C4 C5 . . 118.48(17) ?
C3 C4 H4A . . 120.8 ?
C5 C4 H4A . . 120.8 ?
C4 C5 C6 . . 122.38(17) ?
C4 C5 Cl2 . . 116.02(14) ?
C6 C5 Cl2 . . 121.59(15) ?
C5 C6 C1 . . 116.83(17) ?
C5 C6 C7 . . 123.95(17) ?
C1 C6 C7 . . 119.21(16) ?
N1 C7 C6 . . 114.76(16) ?
N1 C7 C9 . . 124.43(17) ?
C6 C7 C9 . . 120.65(16) ?
O1 C8 N3 . . 122.71(18) ?
O1 C8 N2 . . 120.16(18) ?
N3 C8 N2 . . 117.11(18) ?
C7 C9 H9A . . 109.5 ?
C7 C9 H9B . . 109.5 ?
H9A C9 H9B . . 109.5 ?
C7 C9 H9C . . 109.5 ?
H9A C9 H9C . . 109.5 ?
H9B C9 H9C . . 109.5 ?

loop_
_geom_bond_atom_site_label_1
_geom_bond_atom_site_label_2
_geom_bond_site_symmetry_2
_geom_bond_distance
_geom_bond_publ_flag
Cl1 C3 . 1.7403(19) ?
Cl2 C5 . 1.7436(19) ?
O1 C8 . 1.256(2) ?
N1 C7 . 1.291(2) ?
N1 N2 . 1.377(2) ?
N2 C8 . 1.369(2) ?
N2 H1N2 . 0.85(3) ?
N3 C8 . 1.339(3) ?
N3 H1N3 . 0.88(4) ?
N3 H2N3 . 0.81(4) ?
C1 C2 . 1.392(3) ?
C1 C6 . 1.399(3) ?
C1 H1A . 0.9300 ?
C2 C3 . 1.391(3) ?
C2 H2A . 0.9300 ?
C3 C4 . 1.381(3) ?
C4 C5 . 1.395(3) ?
C4 H4A . 0.9300 ?
C5 C6 . 1.398(3) ?
C6 C7 . 1.489(3) ?
C7 C9 . 1.503(3) ?
C9 H9A . 0.9600 ?
C9 H9B . 0.9600 ?
C9 H9C . 0.9600 ?

loop_
_geom_hbond_atom_site_label_D
_geom_hbond_atom_site_label_H
_geom_hbond_atom_site_label_A
_geom_hbond_site_symmetry_A
_geom_hbond_distance_DH
_geom_hbond_distance_HA
_geom_hbond_distance_DA
_geom_hbond_angle_DHA
N2 H1N2 O1 5_565 0.85(3) 2.07(3) 2.907(2) 168(3)
N3 H2N3 O1 2 0.81(4) 2.13(4) 2.924(2) 164(4)
C9 H9A O1 5_575 0.96 2.59 3.465(2) 151.9

loop_
_geom_torsion_atom_site_label_1
_geom_torsion_atom_site_label_2
_geom_torsion_atom_site_label_3
_geom_torsion_atom_site_label_4
_geom_torsion_site_symmetry_1
_geom_torsion_site_symmetry_2
_geom_torsion_site_symmetry_3
_geom_torsion_site_symmetry_4
_geom_torsion
_geom_torsion_publ_flag
C7 N1 N2 C8 . . . . -173.82(19) ?
C6 C1 C2 C3 . . . . -0.4(3) ?
C1 C2 C3 C4 . . . . -0.7(3) ?
C1 C2 C3 Cl1 . . . . 177.08(15) ?
C2 C3 C4 C5 . . . . 0.7(3) ?
Cl1 C3 C4 C5 . . . . -177.15(14) ?
C3 C4 C5 C6 . . . . 0.5(3) ?
C3 C4 C5 Cl2 . . . . -178.54(15) ?
C4 C5 C6 C1 . . . . -1.6(3) ?
Cl2 C5 C6 C1 . . . . 177.39(15) ?
C4 C5 C6 C7 . . . . 177.37(18) ?
Cl2 C5 C6 C7 . . . . -3.6(3) ?
C2 C1 C6 C5 . . . . 1.6(3) ?
C2 C1 C6 C7 . . . . -177.46(18) ?
N2 N1 C7 C6 . . . . 179.31(17) ?
N2 N1 C7 C9 . . . . 4.0(3) ?
C5 C6 C7 N1 . . . . 137.72(19) ?
C1 C6 C7 N1 . . . . -43.3(3) ?
C5 C6 C7 C9 . . . . -46.8(3) ?
C1 C6 C7 C9 . . . . 132.2(2) ?
N1 N2 C8 O1 . . . . -171.2(2) ?
N1 N2 C8 N3 . . . . 7.1(3) ?

loop_
_cod_related_entry_id
_cod_related_entry_database
_cod_related_entry_code
1 ChemSpider 7965393
